data_2003311
loop_
_publ_author_name
'Yamase, T.'
'Ozeki, T.'
'Kawashima, I.'

_publ_section_title
;
 Photoluminescent Samarium Octamolybdate
;
_journal_issue 4
_journal_name_full 'Acta Crystallographica Section C'
_journal_page_first 545
_journal_page_last 547
_journal_paper_doi 10.1107/S0108270194012205
_journal_volume 51
_journal_year 1995
_chemical_formula_moiety 'Sm2 Mo8 O45 H36'
_chemical_formula_structural 'Sm2 (H2O)12 [Mo8 O27] . 6H2O'
_chemical_formula_sum 'H36 Mo8 O45 Sm2'
_chemical_formula_weight 1824.6
_chemical_name_common 'Samarium Octamolybdate'
_chemical_name_systematic ' dodecaaquasamarium octamolybdate hexahydrate'
_space_group_IT_number 2
_symmetry_cell_setting triclinic
_symmetry_space_group_name_Hall '-P 1'
_symmetry_space_group_name_H-M 'P -1'
_cell_angle_alpha 122.59(4)
_cell_angle_beta 90.11(3)
_cell_angle_gamma 98.31(4)
_cell_formula_units_Z 1
_cell_length_a 10.114(3)
_cell_length_b 12.013(9)
_cell_length_c 9.368(4)
_cell_measurement_reflns_used 23
_cell_measurement_temperature 298
_cell_measurement_theta_max 10.0
_cell_measurement_theta_min 7.5
_cell_volume 944.6(10)
_computing_data_collection 'RCRYSTAN85 (Rigaku Corporation, 1985)'
_computing_data_reduction 'TEXSAN (Molecular Structure Corporation, 1989)'
_computing_molecular_graphics 'ORTEPII (Johnson, 1976)'
_computing_structure_refinement TEXSAN
_computing_structure_solution 'SAPI91 (Hai-Fu, 1991)'
_diffrn_ambient_temperature 298
_diffrn_measurement_device 'Rigaku AFC5S'
_diffrn_measurement_method \w/2\q
_diffrn_radiation_monochromator graphite
_diffrn_radiation_source 'X-ray tube'
_diffrn_radiation_type 'Mo K\a'
_diffrn_radiation_wavelength 0.71069
_diffrn_reflns_av_R_equivalents 0.047
_diffrn_reflns_limit_h_max 13
_diffrn_reflns_limit_h_min -13
_diffrn_reflns_limit_k_max 13
_diffrn_reflns_limit_k_min -15
_diffrn_reflns_limit_l_max 12
_diffrn_reflns_limit_l_min 0
_diffrn_reflns_number 4605
_diffrn_reflns_theta_max 27.5
_diffrn_reflns_theta_min 2.5
_diffrn_standards_decay_% -6.7
_diffrn_standards_interval_count 100
_diffrn_standards_number 3
_exptl_absorpt_coefficient_mu 5.75
_exptl_absorpt_correction_T_max 1.000
_exptl_absorpt_correction_T_min 0.718
_exptl_absorpt_correction_type
;
empirical via \y scan (North, Phillips & Mathews, 1968)
;
_exptl_crystal_colour 'pale yellow'
_exptl_crystal_density_diffrn 3.21
_exptl_crystal_density_meas ?
_exptl_crystal_description 'thin plate'
_exptl_crystal_F_000 856
_exptl_crystal_size_max 0.30
_exptl_crystal_size_mid 0.10
_exptl_crystal_size_min 0.01
_refine_diff_density_max 3.49
_refine_diff_density_min -2.19
_refine_ls_extinction_method none
_refine_ls_goodness_of_fit_obs 2.11
_refine_ls_hydrogen_treatment 'H atoms not located'
_refine_ls_matrix_type full
_refine_ls_number_constraints 0
_refine_ls_number_parameters 135
_refine_ls_number_reflns 2496
_refine_ls_number_restraints 0
_refine_ls_R_factor_obs 0.061
_refine_ls_shift/esd_max 0.002
_refine_ls_structure_factor_coef F
_refine_ls_weighting_details w=1/\s^2^(F)
_refine_ls_weighting_scheme calc
_refine_ls_wR_factor_obs 0.061
_reflns_number_observed 2496
_reflns_number_total 4339
_reflns_observed_criterion 'I > 3\s(I)'
_cod_data_source_file as1146.cif
_cod_data_source_block samarium
_cod_depositor_comments
;
The following automatic conversions were performed:

'_refine_ls_weighting_scheme' value 'calc w=1/\s^2^(F)' was changed
to 'calc'. New tag '_refine_ls_weighting_details' was created. The
value of the new tag was set to 'w=1/\s^2^(F)'.

Automatic conversion script
Id: cif_fix_values 3143 2015-03-26 13:38:13Z robertas 
;
_cod_original_cell_volume 945.0(10)
_cod_original_formula_sum 'Sm2 Mo8 O45 H36'
_cod_database_code 2003311

loop_
_symmetry_equiv_pos_as_xyz
' +x, +y, +z'
' -x, -y, -z'

loop_
_atom_site_aniso_label
_atom_site_aniso_U_11
_atom_site_aniso_U_12
_atom_site_aniso_U_13
_atom_site_aniso_U_22
_atom_site_aniso_U_23
_atom_site_aniso_U_33
_atom_site_aniso_type_symbol
Sm1 0.0206(7) 0.0071(6) 0.0017(5) 0.0278(7) 0.0166(6) 0.0217(7) Sm
Mo1 0.018(1) 0.0077(9) 0.0010(8) 0.029(1) 0.017(1) 0.019(1) Mo
Mo2 0.018(1) 0.0051(8) -0.0014(8) 0.024(1) 0.0133(9) 0.017(1) Mo
Mo3 0.020(1) 0.0054(8) -0.0002(8) 0.023(1) 0.0126(9) 0.015(1) Mo
Mo4 0.0164(9) 0.0038(8) -0.0016(8) 0.023(1) 0.0136(9) 0.016(1) Mo

loop_
_atom_site_label
_atom_site_fract_x
_atom_site_fract_y
_atom_site_fract_z
_atom_site_U_iso_or_equiv
_atom_site_thermal_displace_type
_atom_site_type_symbol
Sm1 0.1889(1) 0.7782(1) 0.1627(2) 0.0214(4) Uij Sm
Mo1 0.2473(2) 0.6384(2) 0.4734(3) 0.0192(5) Uij Mo
Mo2 0.3449(2) 0.4642(2) 0.0899(2) 0.0180(5) Uij Mo
Mo3 0.4468(2) 0.7377(2) 0.8084(2) 0.0179(5) Uij Mo
Mo4 0.5815(2) 0.5886(2) 0.4162(2) 0.0167(5) Uij Mo
O1 -0.032(2) 0.667(2) 0.191(2) 0.042(5) Uiso O
O2 0.019(2) 0.882(2) 0.119(3) 0.056(6) Uiso O
O3 0.054(2) 0.596(2) -0.138(2) 0.034(4) Uiso O
O4 0.160(2) 0.980(2) 0.439(2) 0.032(4) Uiso O
O5 0.313(2) 0.993(2) 0.195(2) 0.044(5) Uiso O
O6 0.420(2) 0.837(2) 0.292(2) 0.033(4) Uiso O
O7 0.194(1) 0.733(2) 0.402(2) 0.024(4) Uiso O
O8 0.247(1) 0.564(1) 0.062(2) 0.020(3) Uiso O
O9 0.313(1) 0.732(2) -0.081(2) 0.024(4) Uiso O
O10 0.117(2) 0.615(2) 0.575(2) 0.028(4) Uiso O
O11 0.362(1) 0.793(1) 0.675(2) 0.023(3) Uiso O
O12 0.226(1) 0.468(1) 0.267(2) 0.019(3) Uiso O
O13 0.439(1) 0.641(1) 0.341(2) 0.018(3) Uiso O
O14 0.280(1) 0.303(1) -0.060(2) 0.022(3) Uiso O
O15 0.5000 0.5000 0.0 0.026(5) Uiso O
O16 0.551(2) 0.881(2) 0.949(2) 0.029(4) Uiso O
O17 0.384(1) 0.553(1) 0.554(2) 0.019(3) Uiso O
O18 0.612(1) 0.725(1) 0.628(2) 0.020(3) Uiso O
O19 0.476(1) 0.402(1) 0.209(2) 0.017(3) Uiso O
O20 0.718(1) 0.611(2) 0.325(2) 0.024(4) Uiso O
O21 0.667(2) 0.966(2) 0.288(2) 0.041(5) Uiso O
O22 0.864(2) 0.795(2) 0.831(3) 0.058(6) Uiso O
O23 0.958(2) 0.839(2) 0.583(3) 0.073(7) Uiso O

loop_
_atom_type_symbol
_atom_type_description
_atom_type_scat_source
_atom_type_scat_dispersion_real
_atom_type_scat_dispersion_imag
Sm ? 'International Tables for X-ray Crystallography Vol IV' -0.164 3.442
Mo ? 'International Tables for X-ray Crystallography Vol IV' -1.683 0.686
O ? 'International Tables for X-ray Crystallography Vol IV' 0.011 0.006
H ? 'International Tables for X-ray Crystallography Vol IV' 0.000 0.000

loop_
_geom_angle_atom_site_label_1
_geom_angle_atom_site_label_2
_geom_angle_atom_site_label_3
_geom_angle_site_symmetry_1
_geom_angle_site_symmetry_3
_geom_angle
_geom_angle_publ_flag
O8 Sm1 O2 . . 141.6(6) no
O8 Sm1 O9 . . 76.2(5) no
O8 Sm1 O6 . . 77.6(5) no
O8 Sm1 O4 . . 137.7(5) no
O8 Sm1 O1 . . 82.0(5) no
O8 Sm1 O5 . . 133.6(5) no
O8 Sm1 O7 . . 69.0(5) no
O8 Sm1 O3 . . 70.3(5) no
O2 Sm1 O9 . . 98.5(6) no
O2 Sm1 O6 . . 139.7(6) no
O2 Sm1 O4 . . 71.1(6) no
O2 Sm1 O1 . . 74.1(6) no
O2 Sm1 O5 . . 73.9(6) no
O2 Sm1 O7 . . 123.6(6) no
O2 Sm1 O3 . . 73.0(6) no
O9 Sm1 O6 . . 79.6(5) no
O9 Sm1 O4 . . 135.9(5) no
O9 Sm1 O1 . . 132.8(5) no
O9 Sm1 O5 . . 67.8(5) no
O9 Sm1 O7 . . 137.8(5) no
O9 Sm1 O3 . . 65.5(5) no
O6 Sm1 O4 . . 82.4(5) no
O6 Sm1 O1 . . 135.4(6) no
O6 Sm1 O5 . . 68.2(5) no
O6 Sm1 O7 . . 70.4(5) no
O6 Sm1 O3 . . 136.9(5) no
O4 Sm1 O1 . . 86.8(5) no
O4 Sm1 O5 . . 68.2(5) no
O4 Sm1 O7 . . 69.3(5) no
O4 Sm1 O3 . . 140.5(5) no
O1 Sm1 O5 . . 144.3(6) no
O1 Sm1 O7 . . 65.2(5) no
O1 Sm1 O3 . . 67.8(5) no
O5 Sm1 O7 . . 123.1(5) no
O5 Sm1 O3 . . 116.3(5) no
O7 Sm1 O3 . . 120.5(5) no
O10 Mo1 O7 . . 104.4(7) no
O10 Mo1 O12 . . 101.2(7) no
O10 Mo1 O11 . . 98.7(7) no
O10 Mo1 O17 . . 94.8(6) no
O10 Mo1 O13 . . 169.4(6) no
O7 Mo1 O12 . . 100.4(7) no
O7 Mo1 O11 . . 95.2(7) no
O7 Mo1 O17 . . 159.2(6) no
O7 Mo1 O13 . . 86.0(6) no
O12 Mo1 O11 . . 150.7(6) no
O12 Mo1 O17 . . 83.3(6) no
O12 Mo1 O13 . . 74.8(5) no
O11 Mo1 O17 . . 73.7(6) no
O11 Mo1 O13 . . 81.8(5) no
O17 Mo1 O13 . . 75.2(5) no
O14 Mo2 O8 . . 106.2(7) no
O14 Mo2 O15 . . 103.5(5) no
O14 Mo2 O12 . . 93.4(6) no
O14 Mo2 O19 . . 91.5(6) no
O14 Mo2 O13 . . 158.8(6) no
O8 Mo2 O15 . . 97.3(5) no
O8 Mo2 O12 . . 90.5(6) no
O8 Mo2 O19 . . 160.7(6) no
O8 Mo2 O13 . . 91.2(6) no
O15 Mo2 O12 . . 158.6(4) no
O15 Mo2 O19 . . 85.7(4) no
O15 Mo2 O13 . . 85.9(4) no
O12 Mo2 O19 . . 80.7(5) no
O12 Mo2 O13 . . 74.0(5) no
O19 Mo2 O13 . . 70.0(5) no
O16 Mo3 O9 . 1_556 104.8(7) no
O16 Mo3 O19 . 2_666 105.9(7) no
O16 Mo3 O11 . . 100.8(7) no
O16 Mo3 O17 . . 153.7(6) no
O16 Mo3 O18 . . 81.9(6) no
O9 Mo3 O19 1_556 2_666 99.0(6) no
O9 Mo3 O11 1_556 . 98.2(7) no
O9 Mo3 O17 1_556 . 101.5(6) no
O9 Mo3 O18 1_556 . 173.1(7) no
O19 Mo3 O11 2_666 . 143.2(6) no
O19 Mo3 O17 2_666 . 70.6(5) no
O19 Mo3 O18 2_666 . 80.5(5) no
O11 Mo3 O17 . . 74.2(6) no
O11 Mo3 O18 . . 78.6(5) no
O17 Mo3 O18 . . 71.8(5) no
O20 Mo4 O18 . . 103.7(7) no
O20 Mo4 O13 . . 106.0(6) no
O20 Mo4 O17 . 2_666 102.5(7) no
O20 Mo4 O19 . . 100.8(6) no
O20 Mo4 O17 . . 178.2(6) no
O18 Mo4 O13 . . 99.2(6) no
O18 Mo4 O17 . 2_666 99.5(6) no
O18 Mo4 O19 . . 155.2(6) no
O18 Mo4 O17 . . 76.0(6) no
O13 Mo4 O17 . 2_666 140.8(6) no
O13 Mo4 O19 . . 77.0(6) no
O13 Mo4 O17 . . 75.8(5) no
O17 Mo4 O19 2_666 . 71.6(6) no
O17 Mo4 O17 2_666 . 75.8(6) no
O19 Mo4 O17 . . 79.3(5) no
Mo1 O7 Sm1 . . 147.1(8) no
Mo2 O8 Sm1 . . 149.3(8) no
Mo3 O9 Sm1 1_554 . 158.6(9) no
Mo3 O11 Mo1 . . 111.7(7) no
Mo1 O12 Mo2 . . 113.2(7) no
Mo4 O13 Mo2 . . 107.8(6) no
Mo4 O13 Mo1 . . 111.6(6) no
Mo2 O13 Mo1 . . 92.5(5) no
Mo2 O15 Mo2 . 2_665 180.0 no
Mo4 O17 Mo1 2_666 . 149.9(8) no
Mo4 O17 Mo3 2_666 . 103.5(6) no
Mo4 O17 Mo4 2_666 . 104.2(6) no
Mo1 O17 Mo3 . . 95.3(5) no
Mo1 O17 Mo4 . . 97.0(5) no
Mo3 O17 Mo4 . . 95.8(5) no
Mo4 O18 Mo3 . . 116.4(7) no
Mo3 O19 Mo4 2_666 . 108.7(6) no
Mo3 O19 Mo2 2_666 . 147.4(8) no
Mo4 O19 Mo2 . . 102.9(6) no
Mo2 Sm1 Mo3 . 1_554 80.04(5) no
Mo2 Sm1 Mo1 . . 47.39(5) no
Mo3 Sm1 Mo1 1_554 . 121.58(5) no
Mo3 Mo1 Mo2 . . 120.92(8) no
Mo3 Mo1 Mo4 . . 62.05(6) no
Mo3 Mo1 Mo4 . 2_666 52.43(6) no
Mo3 Mo1 Sm1 . . 135.76(7) no
Mo2 Mo1 Mo4 . . 59.29(5) no
Mo2 Mo1 Mo4 . 2_666 87.77(6) no
Mo2 Mo1 Sm1 . . 64.25(5) no
Mo4 Mo1 Mo4 . 2_666 55.37(6) no
Mo4 Mo1 Sm1 . . 100.90(5) no
Mo4 Mo1 Sm1 2_666 . 151.06(6) no
Mo1 Mo2 Mo4 . . 63.71(6) no
Mo1 Mo2 Mo2 . 2_665 130.06(10) no
Mo1 Mo2 Mo3 . 2_666 94.96(6) no
Mo1 Mo2 Sm1 . . 68.36(6) no
Mo1 Mo2 Mo4 . 2_665 150.27(7) no
Mo4 Mo2 Mo2 . 2_665 78.20(7) no
Mo4 Mo2 Mo3 . 2_666 52.83(6) no
Mo4 Mo2 Sm1 . . 106.20(7) no
Mo4 Mo2 Mo4 . 2_665 125.10(6) no
Mo2 Mo2 Mo3 2_665 2_666 85.65(7) no
Mo2 Mo2 Sm1 2_665 . 94.83(7) no
Mo2 Mo2 Mo4 2_665 2_665 46.90(5) no
Mo3 Mo2 Sm1 2_666 . 158.54(7) no
Mo3 Mo2 Mo4 2_666 2_665 112.78(6) no
Sm1 Mo2 Mo4 . 2_665 82.09(5) no
Mo1 Mo3 Mo4 . 2_666 75.41(7) no
Mo1 Mo3 Mo4 . . 62.56(6) no
Mo1 Mo3 Mo2 . 2_666 130.06(8) no
Mo1 Mo3 Sm1 . 1_556 103.44(6) no
Mo4 Mo3 Mo4 2_666 . 62.44(7) no
Mo4 Mo3 Mo2 2_666 2_666 55.19(6) no
Mo4 Mo3 Sm1 2_666 1_556 98.84(7) no
Mo4 Mo3 Mo2 . 2_666 86.34(6) no
Mo4 Mo3 Sm1 . 1_556 158.14(7) no
Mo2 Mo3 Sm1 2_666 1_556 91.78(5) no
Mo3 Mo4 Mo2 2_666 . 71.98(7) no
Mo3 Mo4 Mo3 2_666 . 117.56(7) no
Mo3 Mo4 Mo4 2_666 2_666 61.95(7) no
Mo3 Mo4 Mo1 2_666 . 103.11(7) no
Mo3 Mo4 Mo1 2_666 2_666 52.16(5) no
Mo3 Mo4 Mo2 2_666 2_665 82.52(7) no
Mo2 Mo4 Mo3 . . 112.03(7) no
Mo2 Mo4 Mo4 . 2_666 94.91(8) no
Mo2 Mo4 Mo1 . . 57.00(6) no
Mo2 Mo4 Mo1 . 2_666 123.68(8) no
Mo2 Mo4 Mo2 . 2_665 54.90(6) no
Mo3 Mo4 Mo4 . 2_666 55.60(6) no
Mo3 Mo4 Mo1 . . 55.39(5) no
Mo3 Mo4 Mo1 . 2_666 90.16(6) no
Mo3 Mo4 Mo2 . 2_665 153.32(7) no
Mo4 Mo4 Mo1 2_666 . 69.25(7) no
Mo4 Mo4 Mo1 2_666 2_666 55.38(6) no
Mo4 Mo4 Mo2 2_666 2_665 140.19(9) no
Mo1 Mo4 Mo1 . 2_666 124.63(6) no
Mo1 Mo4 Mo2 . 2_665 105.12(6) no
Mo1 Mo4 Mo2 2_666 2_665 116.51(6) no

loop_
_geom_bond_atom_site_label_1
_geom_bond_atom_site_label_2
_geom_bond_site_symmetry_2
_geom_bond_distance
_geom_bond_publ_flag
Sm1 O8 . 2.380(10) yes
Sm1 O2 . 2.42(2) yes
Sm1 O9 . 2.440(10) yes
Sm1 O6 . 2.46(2) yes
Sm1 O4 . 2.47(2) yes
Sm1 O1 . 2.52(2) yes
Sm1 O5 . 2.56(2) yes
Sm1 O7 . 2.570(10) yes
Sm1 O3 . 2.66(2) yes
Mo1 O10 . 1.70(2) yes
Mo1 O7 . 1.740(10) yes
Mo1 O12 . 1.890(10) yes
Mo1 O11 . 1.99(2) yes
Mo1 O17 . 2.190(10) yes
Mo1 O13 . 2.310(10) yes
Mo2 O14 . 1.690(10) yes
Mo2 O8 . 1.780(10) yes
Mo2 O15 . 1.885(2) yes
Mo2 O12 . 2.040(10) yes
Mo2 O19 . 2.170(10) yes
Mo2 O13 . 2.230(10) yes
Mo3 O16 . 1.68(2) yes
Mo3 O9 1_556 1.720(10) yes
Mo3 O19 2_666 1.890(10) yes
Mo3 O11 . 1.940(10) yes
Mo3 O17 . 2.210(10) yes
Mo3 O18 . 2.340(10) yes
Mo4 O20 . 1.690(10) yes
Mo4 O18 . 1.750(10) yes
Mo4 O13 . 1.920(10) yes
Mo4 O17 2_666 1.940(10) yes
Mo4 O19 . 2.130(10) yes
Mo4 O17 . 2.490(10) yes
Sm1 Mo2 . 4.017(3) no
Sm1 Mo3 1_554 4.089(2) no
Sm1 Mo1 . 4.146(2) no
Mo1 Mo3 . 3.254(3) no
Mo1 Mo2 . 3.282(3) no
Mo1 Mo4 . 3.509(3) no
Mo1 Mo4 2_666 3.987(3) no
Mo2 Mo4 . 3.365(3) no
Mo2 Mo2 2_665 3.770(4) no
Mo2 Mo3 2_666 3.897(3) no
Mo2 Mo4 2_665 4.510(3) no
Mo3 Mo4 2_666 3.266(3) no
Mo3 Mo4 . 3.493(3) no
Mo4 Mo4 2_666 3.509(4) no
O1 O7 . 2.75(2) no
O1 O3 . 2.89(2) no
O1 O2 . 2.98(3) no
O1 O8 . 3.22(2) no
O1 O4 . 3.43(2) no
O2 O4 . 2.84(3) no
O2 O5 . 3.00(3) no
O2 O3 . 3.03(3) no
O2 O9 . 3.68(2) no
O3 O9 . 2.77(2) no
O3 O8 . 2.91(2) no
O4 O5 . 2.82(2) no
O4 O7 . 2.87(2) no
O4 O6 . 3.24(2) no
O5 O9 . 2.79(2) no
O5 O6 . 2.81(2) no
O6 O7 . 2.90(2) no
O6 O8 . 3.03(2) no
O6 O9 . 3.13(2) no
O7 O8 . 2.81(2) no
O8 O9 . 2.97(2) no

loop_
_geom_contact_atom_site_label_1
_geom_contact_atom_site_label_2
_geom_contact_distance
_geom_contact_site_symmetry_2
_geom_contact_publ_flag
O21 O6 2.75(2) . no
O21 O11 2.79(2) 2_676 no
O21 O4 2.81(2) 2_676 no
O21 O14 2.89(2) 2_665 no
O21 O16 2.94(2) 1_554 no
O21 O7 3.27(2) 2_676 no
O22 O2 2.70(3) 1_656 no
O22 O12 2.77(3) 2_666 no
O22 O23 2.79(3) . no
O22 O18 2.91(2) . no
O22 O14 3.22(2) 2_666 no
O23 O4 2.72(3) 2_676 no
O23 O22 2.79(3) . no
O23 O2 2.95(3) 2_676 no
O23 O7 2.96(3) 1_655 no
O23 O1 3.11(3) 1_655 no
O23 O20 3.19(3) . no
O23 O4 3.22(3) 1_655 no
